data_2023122
loop_
_publ_author_name
'Bi, David Wenhua'
'Liu, Yong'
'Magrez, Arnaud'

_publ_section_title
;
 High-resolution crystal structure of the double nitrate hydrate
 [La(NO3)6]2[Ni(H2O)6]3&#x00B7;6H2O
;
_journal_coeditor_code TX2083
_journal_issue 6
_journal_name_full 'Acta Crystallographica Section E Crystallographic Communications'
_journal_paper_doi 10.1107/S205698902400327X
_journal_volume 80
_journal_year 2024
_chemical_formula_iupac '[La (N O3)6]2 [Ni (H2 O)6]3, 6H2 O'
_chemical_formula_moiety '2(La N6 O18 3-), 3(H12 Ni O6 2+), 6(H2 O)'
_chemical_formula_sum 'H48 La2 N12 Ni3 O60'
_chemical_formula_weight 1630.45
_chemical_name_systematic
;
Bis[hexakis(nitrato-\k^2^<i>O</i>,<i>O</i>')lanthanum(III)]
tris[hexaaquanickel(II)] hexahydrate
;
_space_group_crystal_system hexagonal
_space_group_IT_number 148
_space_group_name_Hall '-R 3'
_space_group_name_H-M_alt 'R -3 :H'
_atom_sites_solution_hydrogens difmap
_audit_creation_method SHELXL-2018/3
_cell_angle_alpha 90
_cell_angle_beta 90
_cell_angle_gamma 120
_cell_formula_units_Z 3
_cell_length_a 11.02300(10)
_cell_length_b 11.02300(10)
_cell_length_c 34.4826(4)
_cell_measurement_reflns_used 22661
_cell_measurement_temperature 297(2)
_cell_measurement_theta_max 36.2450
_cell_measurement_theta_min 2.2040
_cell_volume 3628.53(6)
_computing_cell_refinement
;
CrysAlis PRO (Rigaku OD, 2023)
;
_computing_data_collection
;
CrysAlis PRO (Rigaku OD, 2023)
;
_computing_data_reduction
;
CrysAlis PRO (Rigaku OD, 2023)
;
_computing_molecular_graphics
;
DIAMOND (Brandenburg, 2006)
;
_computing_publication_material
;
publCIF (Westrip, 2010)
;
_computing_structure_refinement
;
SHELXL2018 (Sheldrick, 2015<i>b</i>)
;
_computing_structure_solution
;
SHELXT2018 (Sheldrick, 2015<i>a</i>)
;
_diffrn_ambient_temperature 297(2)
_diffrn_measured_fraction_theta_full 0.998
_diffrn_measured_fraction_theta_max 0.999
_diffrn_measurement_device_type 'XtaLAB Synergy-i HyPix3000'
_diffrn_measurement_method '\w scans'
_diffrn_radiation_type MoK\a
_diffrn_radiation_wavelength 0.71073
_diffrn_reflns_av_R_equivalents 0.0230
_diffrn_reflns_av_unetI/netI 0.0110
_diffrn_reflns_limit_h_max 16
_diffrn_reflns_limit_h_min -16
_diffrn_reflns_limit_k_max 16
_diffrn_reflns_limit_k_min -16
_diffrn_reflns_limit_l_max 51
_diffrn_reflns_limit_l_min -51
_diffrn_reflns_number 27264
_diffrn_reflns_theta_full 25.242
_diffrn_reflns_theta_max 32.021
_diffrn_reflns_theta_min 2.214
_diffrn_source 'micro-focus sealed X-ray tube'
_diffrn_standards_decay_% 0
_diffrn_standards_interval_count 0
_diffrn_standards_interval_time 0
_diffrn_standards_number 0
_exptl_absorpt_coefficient_mu 3.036
_exptl_absorpt_correction_T_max 1.000
_exptl_absorpt_correction_T_min 0.573
_exptl_absorpt_correction_type gaussian
_exptl_absorpt_process_details
;
(CrysAlis PRO; Rigaku OD, 2023)
;
_exptl_crystal_colour Blue
_exptl_crystal_density_diffrn 2.238
_exptl_crystal_description Plate
_exptl_crystal_F_000 2430
_exptl_crystal_size_max 0.210
_exptl_crystal_size_mid 0.190
_exptl_crystal_size_min 0.110
_refine_diff_density_max 0.298
_refine_diff_density_min -0.382
_refine_ls_extinction_coef 0.00015(2)
_refine_ls_extinction_expression Fc^*^=kFc[1+0.001xFc^2^\l^3^/sin(2\q)]^-1/4^
_refine_ls_extinction_method
;
SHELXL2018 (Sheldrick, 2015<i>b</i>)
;
_refine_ls_goodness_of_fit_ref 1.058
_refine_ls_hydrogen_treatment constr
_refine_ls_matrix_type full
_refine_ls_number_parameters 126
_refine_ls_number_reflns 2833
_refine_ls_number_restraints 0
_refine_ls_restrained_S_all 1.058
_refine_ls_R_factor_all 0.0147
_refine_ls_R_factor_gt 0.0134
_refine_ls_shift/su_max 0.001
_refine_ls_shift/su_mean 0.000
_refine_ls_structure_factor_coef Fsqd
_refine_ls_weighting_details 'w=1/[\s^2^(Fo^2^)+(0.0161P)^2^+2.1621P] where P=(Fo^2^+2Fc^2^)/3'
_refine_ls_weighting_scheme calc
_refine_ls_wR_factor_gt 0.0338
_refine_ls_wR_factor_ref 0.0342
_reflns_number_gt 2663
_reflns_number_total 2833
_reflns_threshold_expression 'I > 2\s(I)'
_cod_data_source_file tx2083.cif
_cod_data_source_block I
_cod_original_cell_volume 3628.53(8)
_cod_original_sg_symbol_H-M 'R -3'
_cod_database_code 2023122
_shelx_space_group_comment
;
The symmetry employed for this shelxl refinement is uniquely defined
by the following loop, which should always be used as a source of
symmetry information in preference to the above space-group names.
They are only intended as comments.
;
_shelx_estimated_absorpt_t_min 0.568
_shelx_estimated_absorpt_t_max 0.731

loop_
_space_group_symop_operation_xyz
'x, y, z'
'-y, x-y, z'
'-x+y, -x, z'
'x+2/3, y+1/3, z+1/3'
'-y+2/3, x-y+1/3, z+1/3'
'-x+y+2/3, -x+1/3, z+1/3'
'x+1/3, y+2/3, z+2/3'
'-y+1/3, x-y+2/3, z+2/3'
'-x+y+1/3, -x+2/3, z+2/3'
'-x, -y, -z'
'y, -x+y, -z'
'x-y, x, -z'
'-x+2/3, -y+1/3, -z+1/3'
'y+2/3, -x+y+1/3, -z+1/3'
'x-y+2/3, x+1/3, -z+1/3'
'-x+1/3, -y+2/3, -z+2/3'
'y+1/3, -x+y+2/3, -z+2/3'
'x-y+1/3, x+2/3, -z+2/3'

loop_
_atom_site_type_symbol
_atom_site_label
_atom_site_fract_x
_atom_site_fract_y
_atom_site_fract_z
_atom_site_U_iso_or_equiv
_atom_site_adp_type
_atom_site_calc_flag
_atom_site_occupancy
_atom_site_disorder_assembly
_atom_site_disorder_group
La La1 0.666667 0.333333 0.58402(2) 0.01660(3) Uani d 1 . .
Ni Ni1 0.333333 0.666667 0.59443(2) 0.02146(5) Uani d 1 . .
O O1 0.82133(9) 0.59977(8) 0.60265(2) 0.03067(17) Uani d 1 . .
N N1 0.88316(10) 0.58535(9) 0.63163(3) 0.02614(17) Uani d 1 . .
Ni Ni2 0.000000 0.000000 0.500000 0.02201(6) Uani d 1 . .
O O2 0.97264(11) 0.68693(10) 0.64928(3) 0.0487(2) Uani d 1 . .
N N2 0.45188(9) 0.08678(9) 0.53286(2) 0.02312(16) Uani d 1 . .
O O3 0.84704(10) 0.46142(9) 0.64135(2) 0.03567(19) Uani d 1 . .
O O10 0.14730(9) 0.15389(9) 0.53499(2) 0.03423(18) Uani d 1 . .
H H10A 0.107682 0.185298 0.549969 0.051 Uiso d 1 . .
H H10B 0.202599 0.224634 0.521158 0.051 Uiso d 1 . .
O O9 0.76944(11) 0.83079(11) 0.60307(3) 0.0422(2) Uani d 1 . .
H H9A 0.807994 0.887099 0.621866 0.063 Uiso d 1 . .
H H9B 0.807786 0.780452 0.602857 0.063 Uiso d 1 . .
O O4 0.51001(9) 0.06874(8) 0.56231(2) 0.02866(16) Uani d 1 . .
O O5 0.36341(10) -0.01345(9) 0.51426(3) 0.03803(19) Uani d 1 . .
O O6 0.49052(9) 0.21141(8) 0.52368(2) 0.02951(16) Uani d 1 . .
O O7 0.18944(8) 0.68410(8) 0.56094(2) 0.02971(16) Uani d 1 . .
H H7A 0.114671 0.604003 0.559052 0.045 Uiso d 1 . .
H H7B 0.219721 0.704444 0.537602 0.045 Uiso d 1 . .
O O8 0.48738(10) 0.66808(11) 0.62819(3) 0.0386(2) Uani d 1 . .
H H8A 0.572758 0.707366 0.621395 0.058 Uiso d 1 . .
H H8B 0.478129 0.605850 0.644424 0.058 Uiso d 1 . .

loop_
_atom_site_aniso_label
_atom_site_aniso_U_11
_atom_site_aniso_U_22
_atom_site_aniso_U_33
_atom_site_aniso_U_12
_atom_site_aniso_U_13
_atom_site_aniso_U_23
La1 0.01709(4) 0.01709(4) 0.01561(5) 0.00855(2) 0.000 0.000
Ni1 0.02300(7) 0.02300(7) 0.01838(10) 0.01150(3) 0.000 0.000
O1 0.0387(4) 0.0262(4) 0.0281(4) 0.0169(3) -0.0104(3) -0.0022(3)
N1 0.0273(4) 0.0246(4) 0.0244(4) 0.0113(3) -0.0047(3) -0.0029(3)
Ni2 0.02193(9) 0.02193(9) 0.02215(14) 0.01097(4) 0.000 0.000
O2 0.0486(6) 0.0326(5) 0.0447(5) 0.0052(4) -0.0219(4) -0.0080(4)
N2 0.0238(4) 0.0218(4) 0.0237(4) 0.0114(3) -0.0024(3) -0.0033(3)
O3 0.0502(5) 0.0268(4) 0.0307(4) 0.0198(4) -0.0134(4) -0.0016(3)
O10 0.0303(4) 0.0312(4) 0.0322(4) 0.0086(3) -0.0002(3) -0.0060(3)
O9 0.0550(6) 0.0493(6) 0.0348(5) 0.0353(5) 0.0018(4) 0.0013(4)
O4 0.0368(4) 0.0233(3) 0.0258(4) 0.0149(3) -0.0086(3) -0.0018(3)
O5 0.0370(4) 0.0285(4) 0.0420(5) 0.0115(4) -0.0174(4) -0.0113(3)
O6 0.0382(4) 0.0229(3) 0.0281(4) 0.0158(3) -0.0059(3) 0.0002(3)
O7 0.0262(4) 0.0313(4) 0.0279(4) 0.0116(3) -0.0052(3) -0.0006(3)
O8 0.0364(4) 0.0502(5) 0.0326(4) 0.0244(4) -0.0028(3) 0.0101(4)

loop_
_atom_type_symbol
_atom_type_description
_atom_type_scat_dispersion_real
_atom_type_scat_dispersion_imag
_atom_type_scat_source
H H 0.0000 0.0000 'International Tables Vol C Tables 4.2.6.8 and 6.1.1.4'
La La -0.2871 2.4523 'International Tables Vol C Tables 4.2.6.8 and 6.1.1.4'
N N 0.0061 0.0033 'International Tables Vol C Tables 4.2.6.8 and 6.1.1.4'
Ni Ni 0.3393 1.1124 'International Tables Vol C Tables 4.2.6.8 and 6.1.1.4'
O O 0.0106 0.0060 'International Tables Vol C Tables 4.2.6.8 and 6.1.1.4'

loop_
_geom_angle_atom_site_label_1
_geom_angle_atom_site_label_2
_geom_angle_atom_site_label_3
_geom_angle_site_symmetry_1
_geom_angle_site_symmetry_3
_geom_angle
_geom_angle_publ_flag
O1 La1 O1 . 3_665 114.254(14) ?
O1 La1 O1 . 2_655 114.253(14) ?
O1 La1 O1 3_665 2_655 114.252(14) ?
O1 La1 O4 . . 177.58(2) ?
O1 La1 O4 3_665 . 67.33(2) ?
O1 La1 O4 2_655 . 66.00(2) ?
O1 La1 O4 . 2_655 67.33(2) ?
O1 La1 O4 3_665 2_655 66.00(2) ?
O1 La1 O4 2_655 2_655 177.58(2) ?
O4 La1 O4 . 2_655 112.340(15) ?
O1 La1 O4 . 3_665 66.00(2) ?
O1 La1 O4 3_665 3_665 177.58(2) ?
O1 La1 O4 2_655 3_665 67.33(2) ?
O4 La1 O4 . 3_665 112.341(15) ?
O4 La1 O4 2_655 3_665 112.340(15) ?
O1 La1 O3 . . 47.95(2) ?
O1 La1 O3 3_665 . 72.20(3) ?
O1 La1 O3 2_655 . 115.50(3) ?
O4 La1 O3 . . 134.33(2) ?
O4 La1 O3 2_655 . 66.91(3) ?
O4 La1 O3 3_665 . 108.96(3) ?
O1 La1 O3 . 3_665 115.51(3) ?
O1 La1 O3 3_665 3_665 47.95(2) ?
O1 La1 O3 2_655 3_665 72.20(3) ?
O4 La1 O3 . 3_665 66.91(3) ?
O4 La1 O3 2_655 3_665 108.96(3) ?
O4 La1 O3 3_665 3_665 134.33(2) ?
O3 La1 O3 . 3_665 70.62(3) ?
O1 La1 O3 . 2_655 72.20(3) ?
O1 La1 O3 3_665 2_655 115.50(3) ?
O1 La1 O3 2_655 2_655 47.95(2) ?
O4 La1 O3 . 2_655 108.96(3) ?
O4 La1 O3 2_655 2_655 134.33(2) ?
O4 La1 O3 3_665 2_655 66.91(3) ?
O3 La1 O3 . 2_655 70.62(3) ?
O3 La1 O3 3_665 2_655 70.62(3) ?
O1 La1 O6 . 2_655 108.56(3) ?
O1 La1 O6 3_665 2_655 66.37(3) ?
O1 La1 O6 2_655 2_655 130.25(2) ?
O4 La1 O6 . 2_655 70.19(3) ?
O4 La1 O6 2_655 2_655 47.43(2) ?
O4 La1 O6 3_665 2_655 111.22(2) ?
O3 La1 O6 . 2_655 111.60(3) ?
O3 La1 O6 3_665 2_655 110.71(3) ?
O3 La1 O6 2_655 2_655 177.63(2) ?
O1 La1 O6 . 3_665 66.37(3) ?
O1 La1 O6 3_665 3_665 130.25(2) ?
O1 La1 O6 2_655 3_665 108.56(3) ?
O4 La1 O6 . 3_665 111.22(2) ?
O4 La1 O6 2_655 3_665 70.19(3) ?
O4 La1 O6 3_665 3_665 47.43(2) ?
O3 La1 O6 . 3_665 110.71(3) ?
O3 La1 O6 3_665 3_665 177.63(2) ?
O3 La1 O6 2_655 3_665 111.60(3) ?
O6 La1 O6 2_655 3_665 67.04(3) ?
O1 La1 O6 . . 130.25(2) ?
O1 La1 O6 3_665 . 108.57(3) ?
O1 La1 O6 2_655 . 66.37(3) ?
O4 La1 O6 . . 47.44(2) ?
O4 La1 O6 2_655 . 111.22(2) ?
O4 La1 O6 3_665 . 70.19(3) ?
O3 La1 O6 . . 177.63(2) ?
O3 La1 O6 3_665 . 111.60(3) ?
O3 La1 O6 2_655 . 110.71(3) ?
O6 La1 O6 2_655 . 67.04(3) ?
O6 La1 O6 3_665 . 67.04(3) ?
O7 Ni1 O7 2_665 3_565 91.31(3) ?
O7 Ni1 O7 2_665 . 91.31(3) ?
O7 Ni1 O7 3_565 . 91.31(3) ?
O7 Ni1 O8 2_665 . 92.55(4) ?
O7 Ni1 O8 3_565 . 85.37(4) ?
O7 Ni1 O8 . . 174.96(4) ?
O7 Ni1 O8 2_665 2_665 174.96(4) ?
O7 Ni1 O8 3_565 2_665 92.55(4) ?
O7 Ni1 O8 . 2_665 85.37(3) ?
O8 Ni1 O8 . 2_665 91.0 ?
O7 Ni1 O8 2_665 3_565 85.37(4) ?
O7 Ni1 O8 3_565 3_565 174.96(4) ?
O7 Ni1 O8 . 3_565 92.55(4) ?
O8 Ni1 O8 . 3_565 91.0 ?
O8 Ni1 O8 2_665 3_565 91.0 ?
N1 O1 La1 . . 98.15(6) ?
O2 N1 O3 . . 122.21(10) ?
O2 N1 O1 . . 121.18(10) ?
O3 N1 O1 . . 116.61(9) ?
O10 Ni2 O10 . 10_556 180.0 ?
O10 Ni2 O10 . 12_556 91.03(3) ?
O10 Ni2 O10 10_556 12_556 88.97(3) ?
O10 Ni2 O10 . 2 88.97(3) ?
O10 Ni2 O10 10_556 2 91.03(3) ?
O10 Ni2 O10 12_556 2 91.03(3) ?
O10 Ni2 O10 . 11_556 91.03(3) ?
O10 Ni2 O10 10_556 11_556 88.97(3) ?
O10 Ni2 O10 12_556 11_556 88.97(3) ?
O10 Ni2 O10 2 11_556 180.00(4) ?
O10 Ni2 O10 . 3 88.97(3) ?
O10 Ni2 O10 10_556 3 91.03(3) ?
O10 Ni2 O10 12_556 3 180.00(4) ?
O10 Ni2 O10 2 3 88.97(3) ?
O10 Ni2 O10 11_556 3 91.03(3) ?
O5 N2 O6 . . 122.29(9) ?
O5 N2 O4 . . 120.90(9) ?
O6 N2 O4 . . 116.80(8) ?
N1 O3 La1 . . 97.19(6) ?
Ni2 O10 H10A . . 109.7 ?
Ni2 O10 H10B . . 109.5 ?
H10A O10 H10B . . 104.1 ?
H9A O9 H9B . . 104.7 ?
N2 O4 La1 . . 98.97(6) ?
N2 O6 La1 . . 96.66(6) ?
Ni1 O7 H7A . . 109.7 ?
Ni1 O7 H7B . . 109.6 ?
H7A O7 H7B . . 104.2 ?
Ni1 O8 H8A . . 123.3 ?
Ni1 O8 H8B . . 127.0 ?
H8A O8 H8B . . 104.4 ?

loop_
_geom_bond_atom_site_label_1
_geom_bond_atom_site_label_2
_geom_bond_site_symmetry_2
_geom_bond_distance
_geom_bond_publ_flag
La1 O1 . 2.6339(8) ?
La1 O1 3_665 2.6340(8) ?
La1 O1 2_655 2.6340(8) ?
La1 O4 . 2.6481(8) ?
La1 O4 2_655 2.6481(8) ?
La1 O4 3_665 2.6481(8) ?
La1 O3 . 2.6546(8) ?
La1 O3 3_665 2.6547(8) ?
La1 O3 2_655 2.6547(8) ?
La1 O6 2_655 2.7011(8) ?
La1 O6 3_665 2.7011(8) ?
La1 O6 . 2.7012(8) ?
Ni1 O7 2_665 2.0471(8) ?
Ni1 O7 3_565 2.0471(8) ?
Ni1 O7 . 2.0472(8) ?
Ni1 O8 . 2.0526 ?
Ni1 O8 2_665 2.0526 ?
Ni1 O8 3_565 2.0526 ?
O1 N1 . 1.2638(11) ?
N1 O2 . 1.2217(12) ?
N1 O3 . 1.2621(12) ?
Ni2 O10 . 2.0531(8) ?
Ni2 O10 10_556 2.0531(8) ?
Ni2 O10 12_556 2.0531(8) ?
Ni2 O10 2 2.0531(8) ?
Ni2 O10 11_556 2.0531(8) ?
Ni2 O10 3 2.0531(8) ?
N2 O5 . 1.2271(11) ?
N2 O6 . 1.2585(11) ?
N2 O4 . 1.2684(11) ?
O10 H10A . 0.8536 ?
O10 H10B . 0.8554 ?
O9 H9A . 0.8499 ?
O9 H9B . 0.8492 ?
O7 H7A . 0.8576 ?
O7 H7B . 0.8571 ?
O8 H8A . 0.8489 ?
O8 H8B . 0.8510 ?

loop_
_geom_hbond_atom_site_label_D
_geom_hbond_atom_site_label_H
_geom_hbond_atom_site_label_A
_geom_hbond_site_symmetry_A
_geom_hbond_distance_DH
_geom_hbond_distance_HA
_geom_hbond_distance_DA
_geom_hbond_angle_DHA
_geom_hbond_publ_flag
O8 H8A O9 . 0.85 2.00 2.8386(15) 169.2 yes
O10 H10A O9 3_565 0.85 2.03 2.8149(13) 152.7 yes
O10 H10B O5 12_556 0.86 2.14 2.9626(13) 161.0 yes
O7 H7A O4 2 0.86 1.92 2.7656(11) 167.9 yes
O7 H7B O6 11_566 0.86 2.13 2.9393(11) 158.1 yes

loop_
_geom_torsion_atom_site_label_1
_geom_torsion_atom_site_label_2
_geom_torsion_atom_site_label_3
_geom_torsion_atom_site_label_4
_geom_torsion_site_symmetry_1
_geom_torsion_site_symmetry_2
_geom_torsion_site_symmetry_3
_geom_torsion_site_symmetry_4
_geom_torsion
_geom_torsion_publ_flag
La1 O1 N1 O2 . . . . 177.19(10) ?
La1 O1 N1 O3 . . . . -3.22(10) ?
O2 N1 O3 La1 . . . . -177.23(10) ?
O1 N1 O3 La1 . . . . 3.19(10) ?
O5 N2 O4 La1 . . . . -177.06(9) ?
O6 N2 O4 La1 . . . . 3.67(9) ?
O5 N2 O6 La1 . . . . 177.16(9) ?
O4 N2 O6 La1 . . . . -3.58(9) ?
